data_7214968
loop_
_publ_author_name
'Tan, Yu-Hui'
'Wu, Jin-Ji'
'Zhou, Hai-Yun'
'Yang, Li-Fei'
'Ye, Bao-Hui'

_publ_section_title
;
 Anion and pH induced spontaneous resolution of \D- and \L-[M(H2Biim)3]SO4
 (M = Ru2+, Co2+, Ni2+, Mn2+, Fe2+, and Zn2+) enantiomers
;
_journal_issue 23
_journal_name_full CrystEngComm
_journal_page_first 8117
_journal_paper_doi 10.1039/c2ce26334c
_journal_volume 14
_journal_year 2012
_chemical_formula_sum 'C18 H18 Co N12 O4 S'
_chemical_formula_weight 557.43
_chemical_name_systematic
;
?
;
_space_group_IT_number 80
_symmetry_space_group_name_Hall 'I 4bw'
_symmetry_space_group_name_H-M 'I 41'
_atom_sites_solution_hydrogens geom
_atom_sites_solution_primary direct
_atom_sites_solution_secondary difmap
_audit_creation_method SHELXL-97
_cell_angle_alpha 90.00
_cell_angle_beta 90.00
_cell_angle_gamma 90.00
_cell_formula_units_Z 4
_cell_length_a 12.7455(4)
_cell_length_b 12.7455(4)
_cell_length_c 14.2641(9)
_cell_measurement_temperature 273(2)
_cell_volume 2317.17(18)
_computing_structure_refinement 'SHELXL-97 (Sheldrick, 1997)'
_computing_structure_solution 'SHELXS-97 (Sheldrick, 1990)'
_diffrn_ambient_temperature 273(2)
_diffrn_measured_fraction_theta_full 0.997
_diffrn_measured_fraction_theta_max 0.997
_diffrn_radiation_monochromator graphite
_diffrn_radiation_source 'fine-focus sealed tube'
_diffrn_radiation_type MoK\a
_diffrn_radiation_wavelength 0.71073
_diffrn_reflns_av_R_equivalents 0.0207
_diffrn_reflns_av_sigmaI/netI 0.0385
_diffrn_reflns_limit_h_max 15
_diffrn_reflns_limit_h_min -9
_diffrn_reflns_limit_k_max 15
_diffrn_reflns_limit_k_min -13
_diffrn_reflns_limit_l_max 13
_diffrn_reflns_limit_l_min -17
_diffrn_reflns_number 4511
_diffrn_reflns_theta_full 26.00
_diffrn_reflns_theta_max 26.00
_diffrn_reflns_theta_min 2.14
_exptl_absorpt_coefficient_mu 0.885
_exptl_absorpt_correction_T_max 0.7772
_exptl_absorpt_correction_T_min 0.6660
_exptl_absorpt_correction_type multi-scan
_exptl_absorpt_process_details SADABS
_exptl_crystal_density_diffrn 1.598
_exptl_crystal_density_method 'not measured'
_exptl_crystal_F_000 1140
_exptl_crystal_size_max 0.50
_exptl_crystal_size_mid 0.40
_exptl_crystal_size_min 0.30
_refine_diff_density_max 0.317
_refine_diff_density_min -0.234
_refine_diff_density_rms 0.045
_refine_ls_abs_structure_details 'Flack H D (1983), Acta Cryst. A39, 876-881'
_refine_ls_abs_structure_Flack -0.024(15)
_refine_ls_extinction_method none
_refine_ls_goodness_of_fit_ref 1.083
_refine_ls_hydrogen_treatment constr
_refine_ls_matrix_type full
_refine_ls_number_parameters 164
_refine_ls_number_reflns 1987
_refine_ls_number_restraints 1
_refine_ls_restrained_S_all 1.083
_refine_ls_R_factor_all 0.0306
_refine_ls_R_factor_gt 0.0286
_refine_ls_shift/su_max 0.000
_refine_ls_shift/su_mean 0.000
_refine_ls_structure_factor_coef Fsqd
_refine_ls_weighting_details 'calc w=1/[\s^2^(Fo^2^)+(0.0478P)^2^+0.0000P] where P=(Fo^2^+2Fc^2^)/3'
_refine_ls_weighting_scheme calc
_refine_ls_wR_factor_gt 0.0774
_refine_ls_wR_factor_ref 0.0795
_reflns_number_gt 1890
_reflns_number_total 1987
_reflns_threshold_expression >2sigma(I)
_cod_data_source_file c2ce26334c.txt
_cod_data_source_block L-2
_cod_original_sg_symbol_H-M I4(1)
_cod_database_code 7214968

loop_
_symmetry_equiv_pos_as_xyz
'x, y, z'
'-y, x+1/2, z+1/4'
'-x+1/2, -y+1/2, z+1/2'
'y+1/2, -x, z+3/4'
'x+1/2, y+1/2, z+1/2'
'-y+1/2, x+1, z+3/4'
'-x+1, -y+1, z+1'
'y+1, -x+1/2, z+5/4'

loop_
_atom_site_label
_atom_site_type_symbol
_atom_site_fract_x
_atom_site_fract_y
_atom_site_fract_z
_atom_site_U_iso_or_equiv
_atom_site_adp_type
_atom_site_occupancy
_atom_site_symmetry_multiplicity
_atom_site_calc_flag
_atom_site_refinement_flags
C1 C 0.1977(2) 0.4267(2) -0.0792(2) 0.0339(6) Uani 1 1 d .
H1A H 0.2492 0.4056 -0.0349 0.041 Uiso 1 1 calc R
C2 C 0.2130(2) 0.4320(2) -0.1734(2) 0.0336(6) Uani 1 1 d .
H2A H 0.2754 0.4154 -0.2066 0.040 Uiso 1 1 calc R
C3 C 0.0535(2) 0.47971(19) -0.13942(18) 0.0306(6) Uani 1 1 d .
C4 C 0.19996(19) 0.7790(2) 0.08070(19) 0.0358(6) Uani 1 1 d .
H4A H 0.2551 0.8272 0.0687 0.043 Uiso 1 1 calc R
C5 C 0.1883(2) 0.6828(2) 0.0412(2) 0.0369(6) Uani 1 1 d .
H5 H 0.2343 0.6521 -0.0034 0.044 Uiso 1 1 calc R
C6 C 0.05901(18) 0.7056(2) 0.13679(18) 0.0255(5) Uani 1 1 d .
C7 C -0.03658(18) 0.67843(18) 0.18537(17) 0.0230(5) Uani 1 1 d .
C8 C -0.17405(19) 0.66945(19) 0.27635(18) 0.0275(5) Uani 1 1 d .
H8 H -0.2254 0.6849 0.3226 0.033 Uiso 1 1 calc R
C9 C -0.1725(2) 0.58517(19) 0.21852(19) 0.0273(5) Uani 1 1 d .
H9 H -0.2235 0.5308 0.2176 0.033 Uiso 1 1 calc R
Co1 Co 0.0000 0.5000 0.05984(3) 0.02730(15) Uani 1 2 d S
N1 N 0.09683(17) 0.45648(18) -0.05721(17) 0.0327(5) Uani 1 1 d .
N2 N 0.11964(17) 0.46598(17) -0.21096(15) 0.0323(5) Uani 1 1 d .
H2 H 0.1061 0.4767 -0.2707 0.039 Uiso 1 1 d R
N3 N 0.09837(16) 0.63688(16) 0.07650(16) 0.0306(5) Uani 1 1 d .
N4 N 0.11800(16) 0.79356(18) 0.14077(15) 0.0289(5) Uani 1 1 d .
H4 H 0.1059 0.8494 0.1754 0.035 Uiso 1 1 calc R
N5 N -0.08570(16) 0.59035(16) 0.16129(15) 0.0253(4) Uani 1 1 d .
N6 N -0.08654(14) 0.72831(15) 0.25502(15) 0.0244(4) Uani 1 1 d .
H6 H -0.0672 0.7873 0.2820 0.029 Uiso 1 1 calc R
O1 O 0.09093(19) -0.02167(19) 0.22809(17) 0.0640(8) Uani 1 1 d .
O2 O 0.02358(15) 0.09189(14) 0.34718(13) 0.0344(4) Uani 1 1 d .
S1 S 0.0000 0.0000 0.28715(6) 0.0354(3) Uani 1 2 d S

loop_
_atom_site_aniso_label
_atom_site_aniso_U_11
_atom_site_aniso_U_22
_atom_site_aniso_U_33
_atom_site_aniso_U_23
_atom_site_aniso_U_13
_atom_site_aniso_U_12
C1 0.0324(14) 0.0359(14) 0.0334(16) 0.0026(11) -0.0013(12) 0.0159(11)
C2 0.0355(14) 0.0347(14) 0.0307(15) 0.0011(11) 0.0041(12) 0.0094(10)
C3 0.0334(14) 0.0342(14) 0.0242(13) -0.0036(10) 0.0009(11) 0.0130(11)
C4 0.0262(13) 0.0537(17) 0.0277(13) 0.0159(13) 0.0045(11) 0.0003(11)
C5 0.0304(13) 0.0528(17) 0.0276(14) 0.0107(13) 0.0093(12) 0.0090(11)
C6 0.0236(12) 0.0327(13) 0.0202(12) 0.0074(10) -0.0010(10) 0.0056(9)
C7 0.0258(12) 0.0262(12) 0.0171(11) 0.0026(9) -0.0025(9) 0.0044(9)
C8 0.0256(12) 0.0275(12) 0.0293(14) -0.0006(10) 0.0085(10) -0.0019(9)
C9 0.0298(13) 0.0231(12) 0.0292(13) 0.0016(10) 0.0035(11) -0.0007(10)
Co1 0.0318(3) 0.0307(3) 0.0194(3) 0.000 0.000 0.01109(19)
N1 0.0369(12) 0.0377(12) 0.0236(11) 0.0016(9) -0.0008(10) 0.0164(10)
N2 0.0398(12) 0.0356(12) 0.0216(12) -0.0008(9) 0.0036(10) 0.0119(9)
N3 0.0305(11) 0.0365(11) 0.0248(11) 0.0058(9) 0.0060(9) 0.0093(9)
N4 0.0287(11) 0.0372(12) 0.0208(10) 0.0060(9) 0.0001(9) -0.0030(9)
N5 0.0270(10) 0.0264(11) 0.0225(10) 0.0016(8) 0.0014(8) 0.0039(8)
N6 0.0268(10) 0.0226(10) 0.0239(11) 0.0009(9) 0.0013(9) 0.0003(8)
O1 0.0742(17) 0.0683(16) 0.0496(15) -0.0297(13) 0.0302(13) -0.0486(13)
O2 0.0478(11) 0.0307(10) 0.0246(10) 0.0025(8) 0.0033(8) -0.0122(8)
S1 0.0459(5) 0.0407(5) 0.0197(6) 0.000 0.000 -0.0236(4)

loop_
_atom_type_symbol
_atom_type_description
_atom_type_scat_dispersion_real
_atom_type_scat_dispersion_imag
_atom_type_scat_source
C C 0.0033 0.0016 'International Tables Vol C Tables 4.2.6.8 and 6.1.1.4'
H H 0.0000 0.0000 'International Tables Vol C Tables 4.2.6.8 and 6.1.1.4'
Co Co 0.3494 0.9721 'International Tables Vol C Tables 4.2.6.8 and 6.1.1.4'
N N 0.0061 0.0033 'International Tables Vol C Tables 4.2.6.8 and 6.1.1.4'
O O 0.0106 0.0060 'International Tables Vol C Tables 4.2.6.8 and 6.1.1.4'
S S 0.1246 0.1234 'International Tables Vol C Tables 4.2.6.8 and 6.1.1.4'

loop_
_geom_angle_atom_site_label_1
_geom_angle_atom_site_label_2
_geom_angle_atom_site_label_3
_geom_angle
_geom_angle_site_symmetry_1
_geom_angle_site_symmetry_3
C2 C1 N1 110.2(2) . .
C2 C1 H1A 124.9 . .
N1 C1 H1A 124.9 . .
C1 C2 N2 106.1(2) . .
C1 C2 H2A 127.0 . .
N2 C2 H2A 127.0 . .
N1 C3 N2 112.5(2) . .
N1 C3 C3 117.86(15) . 7_454
N2 C3 C3 129.56(14) . 7_454
C5 C4 N4 107.5(2) . .
C5 C4 H4A 126.3 . .
N4 C4 H4A 126.3 . .
C4 C5 N3 108.8(2) . .
C4 C5 H5 125.6 . .
N3 C5 H5 125.6 . .
N3 C6 N4 111.4(2) . .
N3 C6 C7 118.2(2) . .
N4 C6 C7 130.4(2) . .
N5 C7 N6 111.6(2) . .
N5 C7 C6 118.4(2) . .
N6 C7 C6 130.0(2) . .
C9 C8 N6 106.6(2) . .
C9 C8 H8 126.7 . .
N6 C8 H8 126.7 . .
C8 C9 N5 109.6(2) . .
C8 C9 H9 125.2 . .
N5 C9 H9 125.2 . .
N5 Co1 N5 95.29(11) . 7_454
N5 Co1 N1 95.33(8) . 7_454
N5 Co1 N1 162.53(8) 7_454 7_454
N5 Co1 N1 162.53(8) . .
N5 Co1 N1 95.33(8) 7_454 .
N1 Co1 N1 78.04(12) 7_454 .
N5 Co1 N3 77.77(8) . .
N5 Co1 N3 93.65(8) 7_454 .
N1 Co1 N3 102.13(9) 7_454 .
N1 Co1 N3 87.74(8) . .
N5 Co1 N3 93.65(8) . 7_454
N5 Co1 N3 77.77(8) 7_454 7_454
N1 Co1 N3 87.74(8) 7_454 7_454
N1 Co1 N3 102.13(9) . 7_454
N3 Co1 N3 167.38(12) . 7_454
C3 N1 C1 104.4(2) . .
C3 N1 Co1 112.90(16) . .
C1 N1 Co1 141.7(2) . .
C3 N2 C2 106.8(2) . .
C3 N2 H2 126.6 . .
C2 N2 H2 126.6 . .
C6 N3 C5 105.7(2) . .
C6 N3 Co1 112.65(16) . .
C5 N3 Co1 141.51(19) . .
C6 N4 C4 106.7(2) . .
C6 N4 H4 126.7 . .
C4 N4 H4 126.7 . .
C7 N5 C9 105.4(2) . .
C7 N5 Co1 112.77(16) . .
C9 N5 Co1 141.50(17) . .
C7 N6 C8 106.9(2) . .
C7 N6 H6 126.6 . .
C8 N6 H6 126.6 . .
O1 S1 O1 109.5(2) 7_444 .
O1 S1 O2 110.19(13) 7_444 .
O1 S1 O2 108.80(10) . .
O1 S1 O2 108.80(10) 7_444 7_444
O1 S1 O2 110.19(13) . 7_444
O2 S1 O2 109.39(15) . 7_444

loop_
_geom_bond_atom_site_label_1
_geom_bond_atom_site_label_2
_geom_bond_distance
_geom_bond_site_symmetry_2
C1 C2 1.359(4) .
C1 N1 1.377(3) .
C1 H1A 0.9500 .
C2 N2 1.375(3) .
C2 H2A 0.9500 .
C3 N1 1.330(3) .
C3 N2 1.335(3) .
C3 C3 1.458(5) 7_454
C4 C5 1.358(4) .
C4 N4 1.364(3) .
C4 H4A 0.9500 .
C5 N3 1.381(3) .
C5 H5 0.9500 .
C6 N3 1.326(3) .
C6 N4 1.351(3) .
C6 C7 1.444(3) .
C7 N5 1.331(3) .
C7 N6 1.340(3) .
C8 C9 1.354(4) .
C8 N6 1.378(3) .
C8 H8 0.9500 .
C9 N5 1.376(3) .
C9 H9 0.9500 .
Co1 N5 2.148(2) .
Co1 N5 2.148(2) 7_454
Co1 N1 2.149(2) 7_454
Co1 N1 2.149(2) .
Co1 N3 2.161(2) .
Co1 N3 2.161(2) 7_454
N2 H2 0.8801 .
N4 H4 0.8800 .
N6 H6 0.8800 .
O1 S1 1.459(2) .
O2 S1 1.4816(19) .
S1 O1 1.459(2) 7_444
S1 O2 1.4816(19) 7_444
